data_2242094
loop_
_publ_author_name
'Saranya, Sivaraj'
'Haribabu, Jebiti'
'Bhuvanesh, Nattamai S. P.'
'Karvembu, Ramasamy'
'Gayathri, Dasararaju'

_publ_section_title
;
 Crystal structures of the Schiff base derivatives
 (<i>E</i>)-<i>N</i>'-[(1<i>H</i>-indol-3-yl)methylidene]isonicotinohydrazide
 ethanol monosolvate and
 (<i>E</i>)-<i>N</i>-methyl-2-[1-(2-oxo-2<i>H</i>-chromen-3-yl)ethylidene]hydrazinecarbothioamide
;
_journal_issue 4
_journal_name_full 'Acta Crystallographica Section E'
_journal_page_first 594
_journal_page_last 597
_journal_paper_doi 10.1107/S205698901700411X
_journal_volume 73
_journal_year 2017
_chemical_formula_iupac 'C13 H13 N3 O2 S'
_chemical_formula_moiety 'C13 H13 N3 O2 S'
_chemical_formula_sum 'C13 H13 N3 O2 S'
_chemical_formula_weight 275.32
_chemical_name_systematic
(<i>E</i>)-<i>N</i>'-Methyl-2-[1-(2-oxo-2<i>H</i>-chromen-3-yl)ethylidene]hydrazinecarbothioamide
_space_group_crystal_system monoclinic
_space_group_IT_number 14
_space_group_name_Hall '-P 2ybc'
_space_group_name_H-M_alt 'P 1 21/c 1'
_symmetry_space_group_name_Hall '-P 2ybc'
_symmetry_space_group_name_H-M 'P 1 21/c 1'
_atom_sites_solution_hydrogens geom
_audit_creation_method SHELXL-2013
_cell_angle_alpha 90
_cell_angle_beta 90.825(4)
_cell_angle_gamma 90
_cell_formula_units_Z 4
_cell_length_a 9.289(4)
_cell_length_b 9.616(4)
_cell_length_c 14.474(6)
_cell_measurement_reflns_used 4293
_cell_measurement_temperature 100(2)
_cell_measurement_theta_max 27.299
_cell_measurement_theta_min 2.192
_cell_volume 1292.7(9)
_computing_cell_refinement
;
SAINT (Bruker, 2013)
;
_computing_data_collection
;
APEX2 (Bruker, 2013)
;
_computing_data_reduction
;
SAINT (Bruker, 2013)
;
_computing_molecular_graphics
;
PLATON (Spek, 2015)
;
_computing_publication_material
;
SHELXL2013 (Sheldrick, 2015) and PLATON (Spek, 2015)
;
_computing_structure_refinement
;
SHELXL2013 (Sheldrick, 2008)
;
_computing_structure_solution
;
SHELXS2013 (Sheldrick, 2008)
;
_diffrn_ambient_temperature 100(2)
_diffrn_measured_fraction_theta_full 0.995
_diffrn_measured_fraction_theta_max 0.968
_diffrn_measurement_device_type 'Bruker APEXII CCD'
_diffrn_measurement_method '\f and \w scans'
_diffrn_radiation_type MoK\a
_diffrn_radiation_wavelength 0.71073
_diffrn_reflns_av_R_equivalents 0.0443
_diffrn_reflns_limit_h_max 12
_diffrn_reflns_limit_h_min -12
_diffrn_reflns_limit_k_max 12
_diffrn_reflns_limit_k_min -12
_diffrn_reflns_limit_l_max 18
_diffrn_reflns_limit_l_min 0
_diffrn_reflns_number 5480
_diffrn_reflns_theta_full 25.242
_diffrn_reflns_theta_max 27.573
_diffrn_reflns_theta_min 2.193
_exptl_absorpt_coefficient_mu 0.252
_exptl_absorpt_correction_T_max 0.746
_exptl_absorpt_correction_T_min 0.534
_exptl_absorpt_correction_type multi-scan
_exptl_absorpt_process_details
;
(<i>TWINABS</i>; Bruker, 2012)
;
_exptl_crystal_colour yellow
_exptl_crystal_density_diffrn 1.415
_exptl_crystal_description block
_exptl_crystal_F_000 576
_exptl_crystal_size_max 0.493
_exptl_crystal_size_mid 0.462
_exptl_crystal_size_min 0.308
_refine_diff_density_max 0.304
_refine_diff_density_min -0.347
_refine_ls_extinction_method none
_refine_ls_goodness_of_fit_ref 1.103
_refine_ls_hydrogen_treatment constr
_refine_ls_matrix_type full
_refine_ls_number_parameters 174
_refine_ls_number_reflns 2902
_refine_ls_number_restraints 0
_refine_ls_restrained_S_all 1.103
_refine_ls_R_factor_all 0.0650
_refine_ls_R_factor_gt 0.0479
_refine_ls_shift/su_max 0.001
_refine_ls_shift/su_mean 0.000
_refine_ls_structure_factor_coef Fsqd
_refine_ls_weighting_details 'w=1/[\s^2^(Fo^2^)+(0.0375P)^2^+0.7110P] where P=(Fo^2^+2Fc^2^)/3'
_refine_ls_weighting_scheme calc
_refine_ls_wR_factor_gt 0.1078
_refine_ls_wR_factor_ref 0.1156
_reflns_number_gt 2285
_reflns_number_total 2902
_reflns_threshold_expression 'I > 2\s(I)'
_cod_data_source_file is5471sup1.cif
_cod_data_source_block 2
_cod_original_cell_volume 1292.8(9)
_cod_database_code 2242094
_shelx_space_group_comment
;
The symmetry employed for this shelxl refinement is uniquely defined
by the following loop, which should always be used as a source of
symmetry information in preference to the above space-group names.
They are only intended as comments.
;
_shelx_estimated_absorpt_t_min 0.886
_shelx_estimated_absorpt_t_max 0.927
_shelxl_version_number .2013

loop_
_space_group_symop_operation_xyz
'x, y, z'
'-x, y+1/2, -z+1/2'
'-x, -y, -z'
'x, -y-1/2, z-1/2'

loop_
_atom_site_type_symbol
_atom_site_label
_atom_site_fract_x
_atom_site_fract_y
_atom_site_fract_z
_atom_site_U_iso_or_equiv
_atom_site_adp_type
_atom_site_calc_flag
_atom_site_occupancy
S S1 0.80937(6) 1.04558(5) 0.39682(4) 0.02114(16) Uani d 1
O O1 0.21617(15) 0.36330(14) 0.44249(10) 0.0215(3) Uani d 1
O O2 0.37162(18) 0.38370(16) 0.33164(11) 0.0314(4) Uani d 1
N N1 0.52878(17) 0.75100(17) 0.43518(11) 0.0160(4) Uani d 1
N N2 0.61381(18) 0.84670(17) 0.39257(11) 0.0173(4) Uani d 1
H H2 0.6171 0.8510 0.3319 0.021 Uiso calc 1
N N3 0.67181(19) 0.92800(18) 0.53607(11) 0.0197(4) Uani d 1
H H3 0.6007 0.8755 0.5554 0.024 Uiso calc 1
C C1 0.3192(2) 0.4382(2) 0.39822(14) 0.0200(4) Uani d 1
C C2 0.3575(2) 0.5745(2) 0.43650(13) 0.0158(4) Uani d 1
C C3 0.3017(2) 0.6138(2) 0.51797(13) 0.0164(4) Uani d 1
H H3A 0.3296 0.7005 0.5441 0.020 Uiso calc 1
C C4 0.2019(2) 0.5287(2) 0.56577(13) 0.0182(4) Uani d 1
C C5 0.1581(2) 0.4043(2) 0.52496(14) 0.0193(4) Uani d 1
C C6 0.1375(2) 0.5677(2) 0.64904(14) 0.0256(5) Uani d 1
H H6 0.1641 0.6528 0.6780 0.031 Uiso calc 1
C C7 0.0363(2) 0.4834(3) 0.68876(15) 0.0311(6) Uani d 1
H H7 -0.0071 0.5099 0.7452 0.037 Uiso calc 1
C C8 -0.0026(2) 0.3591(3) 0.64601(16) 0.0310(6) Uani d 1
H H8 -0.0720 0.3010 0.6743 0.037 Uiso calc 1
C C9 0.0567(2) 0.3179(2) 0.56388(15) 0.0256(5) Uani d 1
H H9 0.0289 0.2332 0.5349 0.031 Uiso calc 1
C C10 0.4546(2) 0.6670(2) 0.38477(13) 0.0164(4) Uani d 1
C C11 0.4552(3) 0.6675(3) 0.28152(14) 0.0309(6) Uani d 1
H H11A 0.4431 0.7630 0.2590 0.046 Uiso calc 1
H H11B 0.3760 0.6097 0.2579 0.046 Uiso calc 1
H H11C 0.5470 0.6302 0.2599 0.046 Uiso calc 1
C C12 0.6937(2) 0.9357(2) 0.44612(13) 0.0159(4) Uani d 1
C C13 0.7581(2) 1.0010(2) 0.60437(14) 0.0273(5) Uani d 1
H H13A 0.8603 0.9825 0.5938 0.041 Uiso calc 1
H H13B 0.7326 0.9689 0.6663 0.041 Uiso calc 1
H H13C 0.7399 1.1011 0.5994 0.041 Uiso calc 1

loop_
_atom_site_aniso_label
_atom_site_aniso_U_11
_atom_site_aniso_U_22
_atom_site_aniso_U_33
_atom_site_aniso_U_12
_atom_site_aniso_U_13
_atom_site_aniso_U_23
S1 0.0185(3) 0.0218(3) 0.0231(3) -0.0043(2) 0.0011(2) 0.0012(2)
O1 0.0192(8) 0.0158(7) 0.0295(8) -0.0012(6) -0.0026(6) -0.0015(6)
O2 0.0320(9) 0.0280(9) 0.0343(9) -0.0001(7) 0.0055(7) -0.0140(7)
N1 0.0141(8) 0.0183(9) 0.0155(8) 0.0000(7) -0.0004(6) 0.0013(6)
N2 0.0162(8) 0.0225(9) 0.0130(8) -0.0038(7) -0.0018(6) 0.0010(7)
N3 0.0206(9) 0.0219(9) 0.0164(9) -0.0043(7) -0.0021(7) -0.0015(7)
C1 0.0168(10) 0.0206(11) 0.0226(11) 0.0015(9) -0.0033(8) -0.0010(9)
C2 0.0133(9) 0.0178(10) 0.0161(10) 0.0009(8) -0.0036(7) -0.0009(8)
C3 0.0138(10) 0.0181(10) 0.0173(10) 0.0009(8) -0.0036(7) 0.0001(8)
C4 0.0138(10) 0.0235(11) 0.0171(10) 0.0018(8) -0.0053(7) 0.0054(8)
C5 0.0140(10) 0.0200(10) 0.0237(11) 0.0045(8) -0.0051(8) 0.0066(8)
C6 0.0212(11) 0.0361(13) 0.0195(11) -0.0010(10) -0.0027(8) 0.0017(9)
C7 0.0218(12) 0.0522(16) 0.0193(11) -0.0009(11) -0.0017(9) 0.0119(10)
C8 0.0171(11) 0.0420(14) 0.0339(13) -0.0039(10) -0.0045(9) 0.0221(11)
C9 0.0172(11) 0.0237(11) 0.0356(13) -0.0026(9) -0.0070(9) 0.0114(9)
C10 0.0149(10) 0.0193(10) 0.0151(10) 0.0015(8) -0.0009(7) -0.0019(8)
C11 0.0347(14) 0.0419(14) 0.0162(11) -0.0165(11) 0.0014(9) -0.0042(10)
C12 0.0131(9) 0.0162(10) 0.0184(10) 0.0035(8) -0.0027(7) 0.0008(8)
C13 0.0269(12) 0.0347(13) 0.0202(11) -0.0033(11) -0.0069(9) -0.0041(9)

loop_
_atom_type_symbol
_atom_type_description
_atom_type_scat_dispersion_real
_atom_type_scat_dispersion_imag
_atom_type_scat_source
C C 0.0033 0.0016 'International Tables Vol C Tables 4.2.6.8 and 6.1.1.4'
H H 0.0000 0.0000 'International Tables Vol C Tables 4.2.6.8 and 6.1.1.4'
N N 0.0061 0.0033 'International Tables Vol C Tables 4.2.6.8 and 6.1.1.4'
O O 0.0106 0.0060 'International Tables Vol C Tables 4.2.6.8 and 6.1.1.4'
S S 0.1246 0.1234 'International Tables Vol C Tables 4.2.6.8 and 6.1.1.4'

loop_
_geom_angle_atom_site_label_1
_geom_angle_atom_site_label_2
_geom_angle_atom_site_label_3
_geom_angle
C1 O1 C5 122.86(16)
C10 N1 N2 118.48(16)
N1 N2 C12 118.61(16)
N1 N2 H2 120.7
C12 N2 H2 120.7
C12 N3 C13 123.65(18)
C12 N3 H3 118.2
C13 N3 H3 118.2
O2 C1 O1 116.07(18)
O2 C1 C2 126.37(19)
O1 C1 C2 117.55(17)
C3 C2 C1 119.16(18)
C3 C2 C10 121.28(18)
C1 C2 C10 119.56(17)
C2 C3 C4 121.67(18)
C2 C3 H3A 119.2
C4 C3 H3A 119.2
C5 C4 C6 117.92(19)
C5 C4 C3 118.43(18)
C6 C4 C3 123.51(19)
O1 C5 C9 117.38(19)
O1 C5 C4 119.94(18)
C9 C5 C4 122.7(2)
C7 C6 C4 120.3(2)
C7 C6 H6 119.9
C4 C6 H6 119.9
C6 C7 C8 119.7(2)
C6 C7 H7 120.1
C8 C7 H7 120.1
C9 C8 C7 121.8(2)
C9 C8 H8 119.1
C7 C8 H8 119.1
C8 C9 C5 117.6(2)
C8 C9 H9 121.2
C5 C9 H9 121.2
N1 C10 C2 114.68(17)
N1 C10 C11 123.86(18)
C2 C10 C11 121.29(17)
C10 C11 H11A 109.5
C10 C11 H11B 109.5
H11A C11 H11B 109.5
C10 C11 H11C 109.5
H11A C11 H11C 109.5
H11B C11 H11C 109.5
N3 C12 N2 115.66(17)
N3 C12 S1 124.32(15)
N2 C12 S1 120.02(15)
N3 C13 H13A 109.5
N3 C13 H13B 109.5
H13A C13 H13B 109.5
N3 C13 H13C 109.5
H13A C13 H13C 109.5
H13B C13 H13C 109.5

loop_
_geom_bond_atom_site_label_1
_geom_bond_atom_site_label_2
_geom_bond_distance
S1 C12 1.674(2)
O1 C1 1.365(2)
O1 C5 1.375(3)
O2 C1 1.206(2)
N1 C10 1.282(3)
N1 N2 1.366(2)
N2 C12 1.367(3)
N2 H2 0.8800
N3 C12 1.323(3)
N3 C13 1.446(3)
N3 H3 0.8800
C1 C2 1.464(3)
C2 C3 1.349(3)
C2 C10 1.479(3)
C3 C4 1.423(3)
C3 H3A 0.9500
C4 C5 1.392(3)
C4 C6 1.404(3)
C5 C9 1.382(3)
C6 C7 1.374(3)
C6 H6 0.9500
C7 C8 1.392(4)
C7 H7 0.9500
C8 C9 1.375(3)
C8 H8 0.9500
C9 H9 0.9500
C10 C11 1.494(3)
C11 H11A 0.9800
C11 H11B 0.9800
C11 H11C 0.9800
C13 H13A 0.9800
C13 H13B 0.9800
C13 H13C 0.9800

loop_
_geom_hbond_atom_site_label_D
_geom_hbond_atom_site_label_H
_geom_hbond_atom_site_label_A
_geom_hbond_site_symmetry_A
_geom_hbond_distance_DH
_geom_hbond_distance_HA
_geom_hbond_distance_DA
_geom_hbond_angle_DHA
N2 H2 O2 2_655 0.88 2.39 3.269(3) 175
C11 H11A O2 2_655 0.98 2.47 3.109(3) 123
C7 H7 S1 4_476 0.95 2.85 3.711(3) 151
C11 H11B S1 2_645 0.98 2.87 3.728(3) 146

loop_
_geom_torsion_atom_site_label_1
_geom_torsion_atom_site_label_2
_geom_torsion_atom_site_label_3
_geom_torsion_atom_site_label_4
_geom_torsion
C10 N1 N2 C12 -179.56(18)
C5 O1 C1 O2 172.55(18)
C5 O1 C1 C2 -6.3(3)
O2 C1 C2 C3 -171.9(2)
O1 C1 C2 C3 6.9(3)
O2 C1 C2 C10 8.9(3)
O1 C1 C2 C10 -172.34(17)
C1 C2 C3 C4 -2.7(3)
C10 C2 C3 C4 176.51(17)
C2 C3 C4 C5 -2.2(3)
C2 C3 C4 C6 -177.73(19)
C1 O1 C5 C9 -178.67(18)
C1 O1 C5 C4 1.5(3)
C6 C4 C5 O1 178.71(18)
C3 C4 C5 O1 3.0(3)
C6 C4 C5 C9 -1.1(3)
C3 C4 C5 C9 -176.87(18)
C5 C4 C6 C7 1.0(3)
C3 C4 C6 C7 176.49(19)
C4 C6 C7 C8 -0.1(3)
C6 C7 C8 C9 -0.7(3)
C7 C8 C9 C5 0.5(3)
O1 C5 C9 C8 -179.46(18)
C4 C5 C9 C8 0.4(3)
N2 N1 C10 C2 -175.51(16)
N2 N1 C10 C11 -0.1(3)
C3 C2 C10 N1 28.8(3)
C1 C2 C10 N1 -152.03(18)
C3 C2 C10 C11 -146.7(2)
C1 C2 C10 C11 32.4(3)
C13 N3 C12 N2 172.14(19)
C13 N3 C12 S1 -8.2(3)
N1 N2 C12 N3 -5.4(3)
N1 N2 C12 S1 174.97(13)

_cod_database_fobs_code 2242094
